data_4023181
loop_
_publ_author_name
'Yann Bourdreux'
'St\'ephanie Nowaczyk'
'C\'elia Billaud'
'Aur\'elie Mallinger'
'Catherine Willis'
'Marine Desage-El Murr'
'Lo\"ic Toupet'
'Claude Lion'
'Thierry Le Gall'
'Charles Mioskowski'

_publ_section_title
;
 Total Synthesis of Norbadione A
;
_journal_name_full 'Journal of Organic Chemistry'
_journal_page_first 22
_journal_page_last 26
_journal_paper_doi 10.1021/jo702106u
_journal_volume 73
_journal_year 2008
_chemical_formula_sum 'C22 H20 O7'
_chemical_formula_weight 396.38
_chemical_name_systematic
;
 ?
;
_space_group_IT_number 15
_symmetry_cell_setting monoclinic
_symmetry_space_group_name_Hall '-C 2yc'
_symmetry_space_group_name_H-M 'C 1 2/c 1'
_atom_sites_solution_hydrogens geom
_atom_sites_solution_primary direct
_atom_sites_solution_secondary difmap
_audit_creation_method SHELXL-97
_cell_angle_alpha 90.00
_cell_angle_beta 90.760(2)
_cell_angle_gamma 90.00
_cell_formula_units_Z 8
_cell_length_a 31.7320(10)
_cell_length_b 8.9278(3)
_cell_length_c 14.0998(5)
_cell_measurement_temperature 293(2)
_cell_volume 3994.1(2)
_computing_cell_refinement 'HKL Scalepack (Otwinowski & Minor 1997)'
_computing_data_collection 'Nonius (1999)'
_computing_data_reduction 'HKL Denzo and Scalepack (Otwinowski & Minor 1997)'
_computing_molecular_graphics 'PLATON_(Spek, 1998)'
_computing_publication_material 'SHELXL-97 (Sheldrick, 1997)'
_computing_structure_refinement 'SHELXL-97 (Sheldrick, 1997)'
_computing_structure_solution 'SIR-97_(Altomare & al., 1998)'
_diffrn_ambient_temperature 293(2)
_diffrn_detector_area_resol_mean 19.24
_diffrn_measured_fraction_theta_full 0.991
_diffrn_measured_fraction_theta_max 0.991
_diffrn_measurement_device_type Nonius_KappaCCD
_diffrn_measurement_method 'Area detector scans (see text)'
_diffrn_radiation_monochromator graphite
_diffrn_radiation_source 'fine-focus sealed tube'
_diffrn_radiation_type MoK\a
_diffrn_radiation_wavelength 0.71069
_diffrn_reflns_av_R_equivalents 0.0000
_diffrn_reflns_av_sigmaI/netI 0.0495
_diffrn_reflns_limit_h_max 41
_diffrn_reflns_limit_h_min 0
_diffrn_reflns_limit_k_max 11
_diffrn_reflns_limit_k_min 0
_diffrn_reflns_limit_l_max 18
_diffrn_reflns_limit_l_min -18
_diffrn_reflns_number 4562
_diffrn_reflns_theta_full 27.49
_diffrn_reflns_theta_max 27.49
_diffrn_reflns_theta_min 2.37
_exptl_absorpt_coefficient_mu 0.099
_exptl_absorpt_correction_type none
_exptl_crystal_colour yellow
_exptl_crystal_density_diffrn 1.318
_exptl_crystal_density_method 'not measured'
_exptl_crystal_description plate
_exptl_crystal_F_000 1664
_exptl_crystal_size_max 0.34
_exptl_crystal_size_mid 0.24
_exptl_crystal_size_min 0.05
_refine_diff_density_max 0.330
_refine_diff_density_min -0.288
_refine_diff_density_rms 0.044
_refine_ls_extinction_coef 0.0063(12)
_refine_ls_extinction_expression Fc^*^=kFc[1+0.001xFc^2^\l^3^/sin(2\q)]^-1/4^
_refine_ls_extinction_method SHELXL
_refine_ls_goodness_of_fit_ref 1.030
_refine_ls_hydrogen_treatment constr
_refine_ls_matrix_type full
_refine_ls_number_parameters 263
_refine_ls_number_reflns 4562
_refine_ls_number_restraints 0
_refine_ls_restrained_S_all 1.030
_refine_ls_R_factor_all 0.0981
_refine_ls_R_factor_gt 0.0610
_refine_ls_shift/su_max 0.001
_refine_ls_shift/su_mean 0.000
_refine_ls_structure_factor_coef Fsqd
_refine_ls_weighting_details 'calc w=1/[\s^2^(Fo^2^)+(0.0924P)^2^+2.6190P] where P=(Fo^2^+2Fc^2^)/3'
_refine_ls_weighting_scheme calc
_refine_ls_wR_factor_gt 0.1640
_refine_ls_wR_factor_ref 0.1931
_reflns_number_gt 2946
_reflns_number_total 4562
_reflns_threshold_expression >2sigma(I)
_cod_data_source_file jo702106u-File001.cif
_cod_data_source_block sn
_cod_depositor_comments
;
The following automatic conversions were performed:
'_symmetry_cell_setting' value 'Monoclinic' changed to 'monoclinic'
according to '/home/saulius/struct/CIF-dictionaries/cif_core.dic'
dictionary named 'cif_core.dic' version 2.4.1 from 2010-06-29.

Automatic conversion script
Id: cif_fix_enum 1527 2010-12-29 10:47:43Z saulius 

2020-10-30
Z value and formula fixed to values more according to usual
chemical conventions.                 miguel
;
_cod_original_formula_sum 'C44 H40 O14'
_cod_original_formula_weight 792.76
_cod_original_formula_units_Z 4
_cod_original_sg_symbol_H-M 'C 2/c'
_cod_database_code 4023181

loop_
_symmetry_equiv_pos_as_xyz
'x, y, z'
'-x, y, -z+1/2'
'x+1/2, y+1/2, z'
'-x+1/2, y+1/2, -z+1/2'
'-x, -y, -z'
'x, -y, z-1/2'
'-x+1/2, -y+1/2, -z'
'x+1/2, -y+1/2, z-1/2'

loop_
_atom_site_label
_atom_site_type_symbol
_atom_site_fract_x
_atom_site_fract_y
_atom_site_fract_z
_atom_site_U_iso_or_equiv
_atom_site_adp_type
_atom_site_occupancy
_atom_site_symmetry_multiplicity
_atom_site_calc_flag
_atom_site_refinement_flags
_atom_site_disorder_assembly
_atom_site_disorder_group
O1 O 1.01974(5) 0.05670(17) 0.11160(14) 0.0643(5) Uani 1 1 d . . .
H1 H 0.9999 -0.0455 0.1198 0.050 Uiso 1 1 d . . .
O2 O 1.11668(5) 0.52013(19) 0.07492(14) 0.0653(5) Uani 1 1 d . . .
H2 H 1.1183 0.6435 0.0766 0.050 Uiso 1 1 d . . .
O3 O 0.96401(6) 0.82223(17) 0.13971(14) 0.0690(5) Uani 1 1 d . . .
O4 O 0.93449(5) 0.59497(16) 0.15058(10) 0.0475(4) Uani 1 1 d . . .
O5 O 0.88746(5) 0.28408(17) 0.16667(13) 0.0575(5) Uani 1 1 d . . .
C1 C 0.99187(6) 0.4478(2) 0.12677(13) 0.0395(4) Uani 1 1 d . . .
C2 C 0.94886(6) 0.4459(2) 0.14386(14) 0.0411(5) Uani 1 1 d . . .
C3 C 0.92875(6) 0.3124(2) 0.15002(14) 0.0438(5) Uani 1 1 d . . .
C4 C 0.95388(7) 0.1812(2) 0.13808(16) 0.0489(5) Uani 1 1 d . . .
H4 H 0.9406 0.0886 0.1417 0.059 Uiso 1 1 calc R . .
C5 C 0.99638(7) 0.1829(2) 0.12169(16) 0.0460(5) Uani 1 1 d . . .
C6 C 1.01776(6) 0.3238(2) 0.11530(14) 0.0415(5) Uani 1 1 d . . .
C7 C 1.06043(7) 0.3536(2) 0.09779(15) 0.0477(5) Uani 1 1 d . . .
H7 H 1.0792 0.2747 0.0899 0.057 Uiso 1 1 calc R . .
C8 C 1.07464(7) 0.5002(2) 0.09218(15) 0.0468(5) Uani 1 1 d . . .
C9 C 1.04783(7) 0.6240(2) 0.10349(15) 0.0468(5) Uani 1 1 d . . .
H9 H 1.0578 0.7216 0.0991 0.056 Uiso 1 1 calc R . .
C10 C 1.00601(6) 0.5945(2) 0.12136(13) 0.0416(5) Uani 1 1 d . . .
C11 C 0.96896(7) 0.6885(2) 0.13686(15) 0.0475(5) Uani 1 1 d . . .
C12 C 0.85974(7) 0.4103(3) 0.17526(19) 0.0564(6) Uani 1 1 d . . .
H12A H 0.8609 0.4723 0.1188 0.068 Uiso 1 1 calc R . .
H12B H 0.8678 0.4708 0.2297 0.068 Uiso 1 1 calc R . .
C13 C 0.81626(7) 0.3487(3) 0.18730(18) 0.0574(6) Uani 1 1 d . . .
C14 C 0.80531(10) 0.2812(5) 0.2699(3) 0.1010(12) Uani 1 1 d . . .
H14 H 0.8246 0.2779 0.3200 0.121 Uiso 1 1 calc R . .
C15 C 0.76626(14) 0.2179(6) 0.2805(4) 0.1355(19) Uani 1 1 d . . .
H15 H 0.7594 0.1715 0.3373 0.163 Uiso 1 1 calc R . .
C16 C 0.73766(13) 0.2229(5) 0.2082(4) 0.1194(15) Uani 1 1 d . . .
H16 H 0.7113 0.1790 0.2152 0.143 Uiso 1 1 calc R . .
C17 C 0.74751(10) 0.2922(6) 0.1259(3) 0.1109(14) Uani 1 1 d . . .
H17 H 0.7278 0.2967 0.0767 0.133 Uiso 1 1 calc R . .
C18 C 0.78707(9) 0.3564(4) 0.1147(2) 0.0849(9) Uani 1 1 d . . .
H18 H 0.7937 0.4044 0.0583 0.102 Uiso 1 1 calc R . .
C19 C 0.8265(3) -0.1883(9) 0.0569(4) 0.221(4) Uani 1 1 d . . .
H19A H 0.8193 -0.1866 0.1228 0.266 Uiso 1 1 calc R . .
H19B H 0.8439 -0.2741 0.0446 0.266 Uiso 1 1 calc R . .
H19C H 0.8013 -0.1940 0.0188 0.266 Uiso 1 1 calc R . .
C20 C 0.84735(18) -0.0651(5) 0.0357(3) 0.1303(18) Uani 1 1 d . . .
H20A H 0.8727 -0.0595 0.0747 0.156 Uiso 1 1 calc R . .
H20B H 0.8300 0.0213 0.0502 0.156 Uiso 1 1 calc R . .
O6 O 0.85888(8) -0.0599(2) -0.06388(14) 0.0855(6) Uani 1 1 d . . .
C21 C 0.86617(8) 0.0712(3) -0.10196(19) 0.0622(6) Uani 1 1 d . . .
O7 O 0.86216(7) 0.1869(2) -0.05899(16) 0.0863(7) Uani 1 1 d . . .
C22 C 0.87987(13) 0.0606(4) -0.2008(2) 0.0931(10) Uani 1 1 d . . .
H22A H 0.8807 -0.0427 -0.2196 0.112 Uiso 1 1 calc R . .
H22B H 0.9075 0.1036 -0.2064 0.112 Uiso 1 1 calc R . .
H22C H 0.8604 0.1141 -0.2411 0.112 Uiso 1 1 calc R . .

loop_
_atom_site_aniso_label
_atom_site_aniso_U_11
_atom_site_aniso_U_22
_atom_site_aniso_U_33
_atom_site_aniso_U_23
_atom_site_aniso_U_13
_atom_site_aniso_U_12
O1 0.0510(9) 0.0321(8) 0.1102(14) -0.0008(8) 0.0113(9) 0.0048(7)
O2 0.0423(9) 0.0520(10) 0.1018(13) 0.0041(9) 0.0112(8) -0.0047(7)
O3 0.0639(11) 0.0299(9) 0.1136(15) -0.0020(8) 0.0171(10) -0.0009(7)
O4 0.0470(8) 0.0311(7) 0.0647(9) 0.0001(6) 0.0082(6) 0.0006(6)
O5 0.0420(8) 0.0392(8) 0.0917(12) 0.0022(7) 0.0122(7) -0.0025(6)
C1 0.0454(11) 0.0312(10) 0.0420(10) 0.0015(7) 0.0016(8) -0.0023(8)
C2 0.0462(11) 0.0296(10) 0.0475(11) 0.0005(7) 0.0027(8) 0.0002(8)
C3 0.0407(11) 0.0386(11) 0.0523(11) 0.0016(8) 0.0041(8) -0.0037(9)
C4 0.0481(12) 0.0307(10) 0.0680(13) 0.0023(9) 0.0055(9) -0.0047(9)
C5 0.0450(11) 0.0299(10) 0.0632(13) 0.0012(8) 0.0033(9) -0.0001(8)
C6 0.0423(10) 0.0346(11) 0.0477(11) 0.0010(8) 0.0010(8) 0.0001(8)
C7 0.0454(11) 0.0406(11) 0.0573(12) 0.0023(9) 0.0030(9) 0.0009(9)
C8 0.0411(11) 0.0450(12) 0.0541(12) 0.0033(9) 0.0016(8) -0.0059(9)
C9 0.0473(12) 0.0374(11) 0.0559(12) 0.0016(9) 0.0023(9) -0.0089(9)
C10 0.0466(11) 0.0321(10) 0.0460(10) -0.0004(8) 0.0018(8) -0.0031(8)
C11 0.0503(12) 0.0309(11) 0.0613(13) -0.0005(8) 0.0055(9) -0.0050(9)
C12 0.0482(12) 0.0447(12) 0.0765(15) -0.0008(11) 0.0078(10) 0.0049(10)
C13 0.0446(12) 0.0480(13) 0.0799(16) 0.0010(11) 0.0113(11) 0.0053(10)
C14 0.0588(17) 0.125(3) 0.119(3) 0.057(2) 0.0167(17) 0.0073(18)
C15 0.074(2) 0.147(4) 0.187(5) 0.077(4) 0.046(3) 0.005(3)
C16 0.059(2) 0.105(3) 0.195(5) -0.010(3) 0.034(3) -0.019(2)
C17 0.0568(19) 0.155(4) 0.121(3) -0.042(3) 0.0062(18) -0.016(2)
C18 0.0633(17) 0.108(3) 0.0834(19) -0.0154(17) 0.0081(14) -0.0059(17)
C19 0.310(10) 0.229(8) 0.126(4) 0.018(4) 0.055(5) -0.148(7)
C20 0.208(5) 0.105(3) 0.079(2) -0.001(2) 0.026(3) -0.056(3)
O6 0.1221(18) 0.0607(12) 0.0741(12) -0.0027(9) 0.0151(11) -0.0189(11)
C21 0.0565(14) 0.0572(15) 0.0729(16) -0.0036(12) 0.0050(11) -0.0090(12)
O7 0.0941(15) 0.0608(13) 0.1049(15) -0.0134(11) 0.0297(12) -0.0237(11)
C22 0.112(3) 0.090(2) 0.0772(19) 0.0000(16) 0.0129(18) -0.007(2)

loop_
_atom_type_symbol
_atom_type_description
_atom_type_scat_dispersion_real
_atom_type_scat_dispersion_imag
_atom_type_scat_source
C C 0.0033 0.0016 'International Tables Vol C Tables 4.2.6.8 and 6.1.1.4'
H H 0.0000 0.0000 'International Tables Vol C Tables 4.2.6.8 and 6.1.1.4'
O O 0.0106 0.0060 'International Tables Vol C Tables 4.2.6.8 and 6.1.1.4'

loop_
_geom_angle_atom_site_label_1
_geom_angle_atom_site_label_2
_geom_angle_atom_site_label_3
_geom_angle
_geom_angle_site_symmetry_1
_geom_angle_site_symmetry_3
_geom_angle_publ_flag
C5 O1 H1 111.0 . . ?
C8 O2 H2 99.8 . . ?
C11 O4 C2 107.56(15) . . ?
C3 O5 C12 117.52(17) . . ?
C10 C1 C6 123.62(18) . . ?
C10 C1 C2 109.89(17) . . ?
C6 C1 C2 126.49(17) . . ?
C3 C2 C1 119.09(18) . . ?
C3 C2 O4 132.27(19) . . ?
C1 C2 O4 108.64(16) . . ?
C2 C3 O5 129.12(19) . . ?
C2 C3 C4 116.71(18) . . ?
O5 C3 C4 114.17(17) . . ?
C5 C4 C3 124.25(18) . . ?
C5 C4 H4 117.9 . . ?
C3 C4 H4 117.9 . . ?
O1 C5 C4 123.24(18) . . ?
O1 C5 C6 117.55(18) . . ?
C4 C5 C6 119.21(18) . . ?
C1 C6 C7 116.27(18) . . ?
C1 C6 C5 114.26(18) . . ?
C7 C6 C5 129.46(19) . . ?
C8 C7 C6 120.2(2) . . ?
C8 C7 H7 119.9 . . ?
C6 C7 H7 119.9 . . ?
O2 C8 C7 116.76(19) . . ?
O2 C8 C9 120.70(19) . . ?
C7 C8 C9 122.54(19) . . ?
C10 C9 C8 117.15(18) . . ?
C10 C9 H9 121.4 . . ?
C8 C9 H9 121.4 . . ?
C9 C10 C1 120.20(19) . . ?
C9 C10 C11 133.99(19) . . ?
C1 C10 C11 105.81(17) . . ?
O3 C11 O4 119.2(2) . . ?
O3 C11 C10 132.7(2) . . ?
O4 C11 C10 108.10(17) . . ?
O5 C12 C13 106.71(19) . . ?
O5 C12 H12A 110.4 . . ?
C13 C12 H12A 110.4 . . ?
O5 C12 H12B 110.4 . . ?
C13 C12 H12B 110.4 . . ?
H12A C12 H12B 108.6 . . ?
C14 C13 C18 118.8(3) . . ?
C14 C13 C12 120.4(3) . . ?
C18 C13 C12 120.7(2) . . ?
C13 C14 C15 121.2(4) . . ?
C13 C14 H14 119.4 . . ?
C15 C14 H14 119.4 . . ?
C16 C15 C14 120.0(4) . . ?
C16 C15 H15 120.0 . . ?
C14 C15 H15 120.0 . . ?
C17 C16 C15 119.9(3) . . ?
C17 C16 H16 120.0 . . ?
C15 C16 H16 120.0 . . ?
C16 C17 C18 120.3(4) . . ?
C16 C17 H17 119.9 . . ?
C18 C17 H17 119.9 . . ?
C13 C18 C17 119.7(3) . . ?
C13 C18 H18 120.1 . . ?
C17 C18 H18 120.1 . . ?
C20 C19 H19A 109.5 . . ?
C20 C19 H19B 109.5 . . ?
H19A C19 H19B 109.5 . . ?
C20 C19 H19C 109.5 . . ?
H19A C19 H19C 109.5 . . ?
H19B C19 H19C 109.5 . . ?
C19 C20 O6 112.3(4) . . ?
C19 C20 H20A 109.2 . . ?
O6 C20 H20A 109.2 . . ?
C19 C20 H20B 109.2 . . ?
O6 C20 H20B 109.2 . . ?
H20A C20 H20B 107.9 . . ?
C21 O6 C20 118.2(3) . . ?
O7 C21 O6 122.6(3) . . ?
O7 C21 C22 124.5(3) . . ?
O6 C21 C22 112.8(3) . . ?
C21 C22 H22A 109.5 . . ?
C21 C22 H22B 109.5 . . ?
H22A C22 H22B 109.5 . . ?
C21 C22 H22C 109.5 . . ?
H22A C22 H22C 109.5 . . ?
H22B C22 H22C 109.5 . . ?

loop_
_geom_bond_atom_site_label_1
_geom_bond_atom_site_label_2
_geom_bond_distance
_geom_bond_site_symmetry_2
_geom_bond_publ_flag
O1 C5 1.357(2) . ?
O1 H1 1.1154 . ?
O2 C8 1.371(3) . ?
O2 H2 1.1028 . ?
O3 C11 1.205(3) . ?
O4 C11 1.392(3) . ?
O4 C2 1.410(2) . ?
O5 C3 1.358(2) . ?
O5 C12 1.436(3) . ?
C1 C10 1.387(3) . ?
C1 C6 1.389(3) . ?
C1 C2 1.389(3) . ?
C2 C3 1.355(3) . ?
C3 C4 1.428(3) . ?
C4 C5 1.372(3) . ?
C4 H4 0.9300 . ?
C5 C6 1.433(3) . ?
C6 C7 1.405(3) . ?
C7 C8 1.387(3) . ?
C7 H7 0.9300 . ?
C8 C9 1.405(3) . ?
C9 C10 1.379(3) . ?
C9 H9 0.9300 . ?
C10 C11 1.464(3) . ?
C12 C13 1.497(3) . ?
C12 H12A 0.9700 . ?
C12 H12B 0.9700 . ?
C13 C14 1.360(4) . ?
C13 C18 1.373(4) . ?
C14 C15 1.372(5) . ?
C14 H14 0.9300 . ?
C15 C16 1.356(7) . ?
C15 H15 0.9300 . ?
C16 C17 1.355(6) . ?
C16 H16 0.9300 . ?
C17 C18 1.391(5) . ?
C17 H17 0.9300 . ?
C18 H18 0.9300 . ?
C19 C20 1.320(6) . ?
C19 H19A 0.9600 . ?
C19 H19B 0.9600 . ?
C19 H19C 0.9600 . ?
C20 O6 1.456(4) . ?
C20 H20A 0.9700 . ?
C20 H20B 0.9700 . ?
O6 C21 1.309(3) . ?
C21 O7 1.205(3) . ?
C21 C22 1.469(4) . ?
C22 H22A 0.9600 . ?
C22 H22B 0.9600 . ?
C22 H22C 0.9600 . ?

loop_
_geom_torsion_atom_site_label_1
_geom_torsion_atom_site_label_2
_geom_torsion_atom_site_label_3
_geom_torsion_atom_site_label_4
_geom_torsion
_geom_torsion_site_symmetry_1
_geom_torsion_site_symmetry_2
_geom_torsion_site_symmetry_3
_geom_torsion_site_symmetry_4
_geom_torsion_publ_flag
C10 C1 C2 C3 178.90(18) . . . . ?
C6 C1 C2 C3 -0.4(3) . . . . ?
C10 C1 C2 O4 -0.5(2) . . . . ?
C6 C1 C2 O4 -179.76(18) . . . . ?
C11 O4 C2 C3 -178.9(2) . . . . ?
C11 O4 C2 C1 0.4(2) . . . . ?
C1 C2 C3 O5 179.5(2) . . . . ?
O4 C2 C3 O5 -1.3(4) . . . . ?
C1 C2 C3 C4 -0.1(3) . . . . ?
O4 C2 C3 C4 179.1(2) . . . . ?
C12 O5 C3 C2 3.1(3) . . . . ?
C12 O5 C3 C4 -177.29(19) . . . . ?
C2 C3 C4 C5 0.4(3) . . . . ?
O5 C3 C4 C5 -179.2(2) . . . . ?
C3 C4 C5 O1 179.2(2) . . . . ?
C3 C4 C5 C6 -0.3(3) . . . . ?
C10 C1 C6 C7 0.3(3) . . . . ?
C2 C1 C6 C7 179.48(19) . . . . ?
C10 C1 C6 C5 -178.72(18) . . . . ?
C2 C1 C6 C5 0.5(3) . . . . ?
O1 C5 C6 C1 -179.71(19) . . . . ?
C4 C5 C6 C1 -0.1(3) . . . . ?
O1 C5 C6 C7 1.4(3) . . . . ?
C4 C5 C6 C7 -179.0(2) . . . . ?
C1 C6 C7 C8 -0.4(3) . . . . ?
C5 C6 C7 C8 178.4(2) . . . . ?
C6 C7 C8 O2 180.00(19) . . . . ?
C6 C7 C8 C9 0.1(3) . . . . ?
O2 C8 C9 C10 -179.54(19) . . . . ?
C7 C8 C9 C10 0.4(3) . . . . ?
C8 C9 C10 C1 -0.5(3) . . . . ?
C8 C9 C10 C11 -179.8(2) . . . . ?
C6 C1 C10 C9 0.2(3) . . . . ?
C2 C1 C10 C9 -179.14(18) . . . . ?
C6 C1 C10 C11 179.67(19) . . . . ?
C2 C1 C10 C11 0.4(2) . . . . ?
C2 O4 C11 O3 -179.9(2) . . . . ?
C2 O4 C11 C10 -0.2(2) . . . . ?
C9 C10 C11 O3 -1.0(4) . . . . ?
C1 C10 C11 O3 179.6(3) . . . . ?
C9 C10 C11 O4 179.3(2) . . . . ?
C1 C10 C11 O4 -0.1(2) . . . . ?
C3 O5 C12 C13 176.64(19) . . . . ?
O5 C12 C13 C14 71.8(3) . . . . ?
O5 C12 C13 C18 -106.8(3) . . . . ?
C18 C13 C14 C15 1.7(6) . . . . ?
C12 C13 C14 C15 -176.9(4) . . . . ?
C13 C14 C15 C16 -0.5(7) . . . . ?
C14 C15 C16 C17 -0.8(8) . . . . ?
C15 C16 C17 C18 0.8(7) . . . . ?
C14 C13 C18 C17 -1.7(5) . . . . ?
C12 C13 C18 C17 177.0(3) . . . . ?
C16 C17 C18 C13 0.4(6) . . . . ?
C19 C20 O6 C21 157.0(6) . . . . ?
C20 O6 C21 O7 -2.9(5) . . . . ?
C20 O6 C21 C22 176.6(4) . . . . ?
